data_1535175
loop_
_publ_author_name
'Hector, A.L.'
'Levason, W.'
'Webster, M.'

_publ_section_title
;
 Periodate and tellurate complexes of palladium. Crystal structures of K4
 Na2 (Pd (I O5 (O H))2) * 8(H2 O) and Na10 (Pd2 (I O6)2 (I O5 (O H))2) *
 20(H2 O)
;
_journal_name_full 'Inorganica Chimica Acta'
_journal_page_first 90
_journal_page_last 94
_journal_volume 343
_journal_year 2003
_chemical_formula_sum 'H42 I4 Na10 O44 Pd2'
_chemical_name_systematic 'Na10 (Pd2 (I O6)2 (I O5 (O H))2) (H2 O)20'
_space_group_IT_number 2
_symmetry_space_group_name_Hall '-P 1'
_symmetry_space_group_name_H-M 'P -1'
_cell_angle_alpha 100.3029
_cell_angle_beta 104.3279
_cell_angle_gamma 92.071
_cell_formula_units_Z 1
_cell_length_a 7.2508
_cell_length_b 11.7124
_cell_length_c 12.3197
_cell_volume 993.800
_citation_journal_id_ASTM ICHAA3
_cod_data_source_file Hector_ICHAA3_2003_600.cif
_cod_data_source_block H42I4Na10O44Pd2
_cod_original_cell_volume 993.8002
_cod_database_code 1535175

loop_
_symmetry_equiv_pos_as_xyz
x,y,z
-x,-y,-z

loop_
_atom_site_label
_atom_site_type_symbol
_atom_site_fract_x
_atom_site_fract_y
_atom_site_fract_z
_atom_site_occupancy
_atom_site_U_iso_or_equiv
O5 O-2 0.2192 0.7247 0.6863 1 0.0
Na1 Na+1 0.2596 0.86621 0.55304 1 0.0
H14 H+1 -0.1715 0.1006 -0.0181 1 0.0
O14 O-2 0.5301 0.9012 0.7183 1 0.0
H4 H+1 0.3572 0.0478 0.9215 1 0.0
H8 H+1 0.09 0.0903 0.7099 1 0.0
H1 H+1 0.0151 0.6198 0.7938 1 0.0
O2 O-2 0.2786 0.8921 0.8715 1 0.0
H13 H+1 0.4693 0.4263 0.1657 1 0.0
O13 O-2 0.2713 1.0237 0.457 1 0.0
O3 O-2 0.0634 0.9286 0.6716 1 0.0
H3 H+1 0.4923 0.9028 0.784 1 0.0
O22 O-2 -0.1287 0.118 -0.0809 1 0.0
Na5 Na+1 0.4541 0.32377 0.34638 1 0.0
H12 H+1 0.583 0.3233 0.1416 1 0.0
O9 O-2 0.3499 0.5003 0.3254 1 0.0
O20 O-2 0.7183 0.3825 0.9454 1 0.0
I2 I+7 0.19872 0.60336 0.37885 1 0.0
H2 H+1 0.1389 1.0503 0.4212 1 0.0
Na3 Na+1 0.3089 0.21938 0.58214 1 0.0
O16 O-2 0.1715 0.3786 0.9325 1 0.0
I1 I+7 0.06331 0.82457 0.76543 1 0.0
O12 O-2 0.3954 0.7032 0.4706 1 0.0
O7 O-2 0.1374 0.6791 0.2608 1 0.0
Pd1 Pd+4 0.02021 0.61172 0.58248 1 0.0
H10 H+1 0.23 0.4443 0.7135 1 0.0
H11 H+1 0.7296 0.3305 0.9989 1 0.0
O8 O-2 0.0255 0.6919 0.4547 1 0.0
O6 O-2 0.0669 0.7024 0.8593 1 0.0
O15 O-2 0.3918 0.1266 0.9615 1 0.0
O19 O-2 0.5687 0.1581 0.7198 1 0.0
H9 H+1 0.445 0.4221 0.6935 1 0.0
O18 O-2 0.3612 0.3986 0.7262 1 0.0
H5 H+1 0.52 0.1442 1.0203 1 0.0
O10 O-2 0.1894 0.5119 0.5084 1 0.0
Na2 Na+1 0.4092 0.27637 0.85632 1 0.0
O1 O-2 -0.113 0.8896 0.8335 1 0.0
O21 O-2 0.4602 0.3406 0.1481 1 0.0
O11 O-2 -0.022 0.4888 0.3029 1 0.0
H6 H+1 0.1875 0.4553 0.9581 1 0.0
O17 O-2 0.1487 0.1634 0.7175 1 0.0
Na4 Na+1 0.1632 0.22993 0.03538 1 0.0
O4 O-2 -0.1357 0.7231 0.6509 1 0.0
H7 H+1 0.085 0.3842 0.8636 1 0.0
H15 H+1 -0.1213 0.0319 -0.1215 1 0.0
